data_7239116
loop_
_publ_author_name
'Bandyopadhyay, Debasish'
'Rhodes, Elvira'
'Banik, Bimal K.'

_publ_section_title
;
 A green, chemoselective, and practical approach toward N-(2-azetidinonyl)
 2,5-disubstituted pyrroles
;
_journal_issue 37
_journal_name_full 'RSC Advances'
_journal_page_first 16756
_journal_paper_doi 10.1039/c3ra42266f
_journal_volume 3
_journal_year 2013
_chemical_formula_moiety 'C22 H22 N2 O2'
_chemical_formula_sum 'C22 H22 N2 O2'
_chemical_formula_weight 346.42
_space_group_IT_number 14
_space_group_name_Hall '-P 2yn'
_space_group_name_H-M_alt 'P 1 21/n 1'
_symmetry_cell_setting monoclinic
_symmetry_space_group_name_Hall '-P 2yn'
_symmetry_space_group_name_H-M 'P 1 21/n 1'
_atom_sites_solution_hydrogens difmap
_atom_sites_solution_primary direct
_atom_sites_solution_secondary difmap
_audit_creation_method SHELXL-97
_cell_angle_alpha 90.00
_cell_angle_beta 90.689(2)
_cell_angle_gamma 90.00
_cell_formula_units_Z 4
_cell_length_a 9.5368(2)
_cell_length_b 11.2841(3)
_cell_length_c 16.5037(5)
_cell_measurement_reflns_used 9385
_cell_measurement_temperature 100(2)
_cell_measurement_theta_max 67.01
_cell_measurement_theta_min 3.8930
_cell_volume 1775.90(8)
_computing_cell_refinement
;
CrysAlisPro, Agilent Technologies,
Version 1.171.36.24 (release 03-12-2012 CrysAlis171 .NET)
(compiled Dec 3 2012,18:21:49)
;
_computing_data_collection
;
CrysAlisPro, Agilent Technologies,
Version 1.171.36.24 (release 03-12-2012 CrysAlis171 .NET)
(compiled Dec 3 2012,18:21:49)
;
_computing_data_reduction
;
CrysAlisPro, Agilent Technologies,
Version 1.171.36.24 (release 03-12-2012 CrysAlis171 .NET)
(compiled Dec 3 2012,18:21:49)
;
_computing_molecular_graphics 'SHELXTL v6.10 (Sheldrick, 2008)'
_computing_publication_material 'SHELXTL v6.10 (Sheldrick, 2008)'
_computing_structure_refinement 'SHELXL-97 (Sheldrick, 2008)'
_computing_structure_solution 'SHELXS-97 (Sheldrick, 2008)'
_diffrn_ambient_temperature 100(2)
_diffrn_detector_area_resol_mean 10.3875
_diffrn_measured_fraction_theta_full 1.000
_diffrn_measured_fraction_theta_max 1.000
_diffrn_measurement_device_type 'SuperNova, Dual, Cu at zero, Atlas'
_diffrn_measurement_method '\w scans'
_diffrn_radiation_monochromator mirror
_diffrn_radiation_source 'SuperNova (Cu) X-ray Source'
_diffrn_radiation_type CuK\a
_diffrn_radiation_wavelength 1.54178
_diffrn_reflns_av_R_equivalents 0.0284
_diffrn_reflns_av_sigmaI/netI 0.0139
_diffrn_reflns_limit_h_max 9
_diffrn_reflns_limit_h_min -11
_diffrn_reflns_limit_k_max 13
_diffrn_reflns_limit_k_min -12
_diffrn_reflns_limit_l_max 19
_diffrn_reflns_limit_l_min -19
_diffrn_reflns_number 18253
_diffrn_reflns_theta_full 67.24
_diffrn_reflns_theta_max 67.24
_diffrn_reflns_theta_min 4.75
_exptl_absorpt_coefficient_mu 0.664
_exptl_absorpt_correction_T_max 0.981
_exptl_absorpt_correction_T_min 0.830
_exptl_absorpt_correction_type analytical
_exptl_absorpt_process_details
;
CrysAlisPro, Agilent Technologies,
Version 1.171.36.24 (release 03-12-2012 CrysAlis171 .NET)
(compiled Dec 3 2012,18:21:49)
Analytical numeric absorption correction using a multifaceted crystal
model based on expressions derived by R.C. Clark & J.S. Reid.
(Clark, R. C. & Reid, J. S. (1995). Acta Cryst. A51, 887-897)
;
_exptl_crystal_colour colorless
_exptl_crystal_density_diffrn 1.296
_exptl_crystal_density_method 'not measured'
_exptl_crystal_description 'very thin lath'
_exptl_crystal_F_000 736
_exptl_crystal_size_max 0.49
_exptl_crystal_size_mid 0.17
_exptl_crystal_size_min 0.03
_refine_diff_density_max 0.207
_refine_diff_density_min -0.197
_refine_diff_density_rms 0.034
_refine_ls_extinction_method none
_refine_ls_goodness_of_fit_ref 1.067
_refine_ls_hydrogen_treatment constr
_refine_ls_matrix_type full
_refine_ls_number_parameters 238
_refine_ls_number_reflns 3194
_refine_ls_number_restraints 0
_refine_ls_restrained_S_all 1.067
_refine_ls_R_factor_all 0.0415
_refine_ls_R_factor_gt 0.0392
_refine_ls_shift/su_max 0.000
_refine_ls_shift/su_mean 0.000
_refine_ls_structure_factor_coef Fsqd
_refine_ls_weighting_details 'calc w=1/[\s^2^(Fo^2^)+(0.0368P)^2^+0.8834P] where P=(Fo^2^+2Fc^2^)/3'
_refine_ls_weighting_scheme calc
_refine_ls_wR_factor_gt 0.0941
_refine_ls_wR_factor_ref 0.0957
_reflns_number_gt 3004
_reflns_number_total 3194
_reflns_threshold_expression I>2\s(I)
_cod_data_source_file c3ra42266f.txt
_cod_data_source_block xs0040a
_cod_original_sg_symbol_H-M 'P 21/n'
_cod_database_code 7239116

loop_
_symmetry_equiv_pos_as_xyz
'x, y, z'
'-x+1/2, y+1/2, -z+1/2'
'-x, -y, -z'
'x-1/2, -y-1/2, z-1/2'

loop_
_atom_site_label
_atom_site_type_symbol
_atom_site_fract_x
_atom_site_fract_y
_atom_site_fract_z
_atom_site_U_iso_or_equiv
_atom_site_adp_type
_atom_site_occupancy
_atom_site_symmetry_multiplicity
_atom_site_calc_flag
_atom_site_refinement_flags
C1 C 0.67366(18) -0.04041(16) 0.43749(11) 0.0449(4) Uani 1 1 d .
H1A H 0.5928 0.0023 0.4591 0.067 Uiso 1 1 calc R
H1B H 0.6731 -0.1222 0.4574 0.067 Uiso 1 1 calc R
H1C H 0.6684 -0.0405 0.3782 0.067 Uiso 1 1 calc R
C2 C 0.81927(16) 0.13166(13) 0.43858(9) 0.0298(3) Uani 1 1 d .
C3 C 0.71755(15) 0.20187(13) 0.40237(8) 0.0278(3) Uani 1 1 d .
H3 H 0.6265 0.1708 0.3919 0.033 Uiso 1 1 calc R
C4 C 0.74927(14) 0.31857(13) 0.38134(8) 0.0277(3) Uani 1 1 d .
H4 H 0.6797 0.3671 0.3564 0.033 Uiso 1 1 calc R
C5 C 0.88169(14) 0.36363(12) 0.39665(8) 0.0258(3) Uani 1 1 d .
C6 C 0.98451(15) 0.29168(13) 0.43201(9) 0.0314(3) Uani 1 1 d .
H6 H 1.0760 0.3221 0.4418 0.038 Uiso 1 1 calc R
C7 C 0.95316(16) 0.17657(14) 0.45268(9) 0.0334(3) Uani 1 1 d .
H7 H 1.0233 0.1276 0.4767 0.040 Uiso 1 1 calc R
C8 C 0.83929(14) 0.57051(12) 0.32539(8) 0.0267(3) Uani 1 1 d .
H8 H 0.8322 0.5438 0.2677 0.032 Uiso 1 1 calc R
C9 C 0.69980(14) 0.61383(12) 0.35513(8) 0.0257(3) Uani 1 1 d .
C10 C 0.66189(15) 0.60532(13) 0.43610(9) 0.0283(3) Uani 1 1 d .
H10 H 0.7253 0.5720 0.4746 0.034 Uiso 1 1 calc R
C11 C 0.53161(15) 0.64542(13) 0.46061(9) 0.0297(3) Uani 1 1 d .
H11 H 0.5065 0.6397 0.5160 0.036 Uiso 1 1 calc R
C12 C 0.43809(15) 0.69352(13) 0.40519(9) 0.0307(3) Uani 1 1 d .
H12 H 0.3487 0.7199 0.4224 0.037 Uiso 1 1 calc R
C13 C 0.47480(15) 0.70325(13) 0.32459(9) 0.0310(3) Uani 1 1 d .
H13 H 0.4107 0.7365 0.2864 0.037 Uiso 1 1 calc R
C14 C 0.60541(15) 0.66436(13) 0.29964(9) 0.0287(3) Uani 1 1 d .
H14 H 0.6309 0.6721 0.2444 0.034 Uiso 1 1 calc R
C15 C 0.97164(14) 0.65214(13) 0.33915(9) 0.0280(3) Uani 1 1 d .
H15 H 0.9496 0.7170 0.3783 0.034 Uiso 1 1 calc R
C16 C 1.03612(14) 0.54589(13) 0.38408(8) 0.0271(3) Uani 1 1 d .
C17 C 1.05735(16) 0.81927(14) 0.25404(10) 0.0355(4) Uani 1 1 d .
C18 C 1.12533(17) 0.82938(17) 0.18216(10) 0.0431(4) Uani 1 1 d .
H18 H 1.1476 0.9015 0.1555 0.052 Uiso 1 1 calc R
C19 C 1.15703(16) 0.71408(18) 0.15410(10) 0.0419(4) Uani 1 1 d .
H19 H 1.2046 0.6954 0.1055 0.050 Uiso 1 1 calc R
C20 C 1.10730(15) 0.63417(16) 0.20903(9) 0.0354(4) Uani 1 1 d .
C21 C 1.00552(19) 0.91155(15) 0.30998(11) 0.0444(4) Uani 1 1 d .
H21A H 1.0308 0.9900 0.2893 0.067 Uiso 1 1 calc R
H21B H 1.0481 0.9000 0.3637 0.067 Uiso 1 1 calc R
H21C H 0.9033 0.9057 0.3139 0.067 Uiso 1 1 calc R
C22 C 1.11698(17) 0.50297(16) 0.20824(10) 0.0418(4) Uani 1 1 d .
H22A H 1.1597 0.4769 0.1575 0.063 Uiso 1 1 calc R
H22B H 1.0228 0.4689 0.2124 0.063 Uiso 1 1 calc R
H22C H 1.1748 0.4764 0.2542 0.063 Uiso 1 1 calc R
N1 N 0.91463(12) 0.48183(11) 0.37587(7) 0.0268(3) Uani 1 1 d .
N2 N 1.04521(12) 0.69917(11) 0.27050(7) 0.0299(3) Uani 1 1 d .
O1 O 0.79898(12) 0.01630(9) 0.46324(7) 0.0387(3) Uani 1 1 d .
O2 O 1.14869(10) 0.52444(9) 0.41487(6) 0.0326(3) Uani 1 1 d .

loop_
_atom_site_aniso_label
_atom_site_aniso_U_11
_atom_site_aniso_U_22
_atom_site_aniso_U_33
_atom_site_aniso_U_23
_atom_site_aniso_U_13
_atom_site_aniso_U_12
C1 0.0382(9) 0.0404(10) 0.0560(11) 0.0129(8) -0.0006(8) -0.0085(7)
C2 0.0349(8) 0.0274(8) 0.0271(7) 0.0018(6) 0.0015(6) 0.0014(6)
C3 0.0248(7) 0.0304(8) 0.0284(7) -0.0014(6) 0.0018(5) -0.0020(6)
C4 0.0248(7) 0.0301(8) 0.0282(7) 0.0003(6) -0.0007(5) 0.0046(6)
C5 0.0254(7) 0.0252(7) 0.0269(7) -0.0005(6) -0.0002(5) 0.0024(5)
C6 0.0251(7) 0.0307(8) 0.0383(8) -0.0006(6) -0.0054(6) 0.0023(6)
C7 0.0332(8) 0.0295(8) 0.0372(8) 0.0016(6) -0.0081(6) 0.0062(6)
C8 0.0264(7) 0.0259(7) 0.0276(7) 0.0027(6) -0.0018(5) 0.0007(6)
C9 0.0245(7) 0.0208(7) 0.0318(7) 0.0010(5) -0.0013(6) -0.0018(5)
C10 0.0300(7) 0.0240(7) 0.0309(7) 0.0024(6) -0.0027(6) -0.0013(6)
C11 0.0319(7) 0.0254(7) 0.0320(7) -0.0009(6) 0.0049(6) -0.0034(6)
C12 0.0238(7) 0.0251(7) 0.0433(8) -0.0044(6) 0.0023(6) -0.0011(6)
C13 0.0279(7) 0.0264(7) 0.0387(8) 0.0003(6) -0.0070(6) 0.0031(6)
C14 0.0289(7) 0.0274(7) 0.0298(7) 0.0024(6) -0.0009(6) -0.0007(6)
C15 0.0259(7) 0.0293(8) 0.0289(7) 0.0016(6) 0.0001(6) -0.0006(6)
C16 0.0249(7) 0.0294(8) 0.0271(7) -0.0009(6) -0.0004(5) -0.0003(6)
C17 0.0283(8) 0.0380(9) 0.0402(8) 0.0099(7) -0.0046(6) -0.0068(6)
C18 0.0334(8) 0.0580(11) 0.0377(9) 0.0135(8) -0.0047(7) -0.0177(8)
C19 0.0277(8) 0.0677(12) 0.0303(8) 0.0034(8) 0.0000(6) -0.0109(8)
C20 0.0235(7) 0.0524(10) 0.0303(8) -0.0008(7) -0.0026(6) 0.0005(7)
C21 0.0450(10) 0.0321(9) 0.0563(11) 0.0098(8) 0.0021(8) -0.0019(7)
C22 0.0363(9) 0.0528(11) 0.0362(9) -0.0061(8) -0.0011(7) 0.0082(7)
N1 0.0230(6) 0.0263(6) 0.0310(6) 0.0026(5) -0.0031(5) 0.0019(5)
N2 0.0241(6) 0.0341(7) 0.0315(6) 0.0059(5) 0.0007(5) -0.0009(5)
O1 0.0433(6) 0.0281(6) 0.0446(6) 0.0082(5) -0.0073(5) -0.0049(5)
O2 0.0261(5) 0.0354(6) 0.0363(6) 0.0025(4) -0.0059(4) -0.0015(4)

loop_
_atom_type_symbol
_atom_type_description
_atom_type_scat_dispersion_real
_atom_type_scat_dispersion_imag
_atom_type_scat_source
C C 0.0181 0.0091 'International Tables Vol C Tables 4.2.6.8 and 6.1.1.4'
H H 0.0000 0.0000 'International Tables Vol C Tables 4.2.6.8 and 6.1.1.4'
N N 0.0311 0.0180 'International Tables Vol C Tables 4.2.6.8 and 6.1.1.4'
O O 0.0492 0.0322 'International Tables Vol C Tables 4.2.6.8 and 6.1.1.4'

loop_
_geom_angle_atom_site_label_1
_geom_angle_atom_site_label_2
_geom_angle_atom_site_label_3
_geom_angle
O1 C1 H1A 109.5
O1 C1 H1B 109.5
H1A C1 H1B 109.5
O1 C1 H1C 109.5
H1A C1 H1C 109.5
H1B C1 H1C 109.5
O1 C2 C3 124.64(13)
O1 C2 C7 115.25(13)
C3 C2 C7 120.10(14)
C2 C3 C4 119.67(13)
C2 C3 H3 120.2
C4 C3 H3 120.2
C5 C4 C3 120.13(13)
C5 C4 H4 119.9
C3 C4 H4 119.9
C4 C5 C6 119.89(13)
C4 C5 N1 120.54(12)
C6 C5 N1 119.56(12)
C7 C6 C5 119.93(14)
C7 C6 H6 120.0
C5 C6 H6 120.0
C6 C7 C2 120.26(13)
C6 C7 H7 119.9
C2 C7 H7 119.9
N1 C8 C9 117.41(11)
N1 C8 C15 86.08(10)
C9 C8 C15 118.20(12)
N1 C8 H8 111.0
C9 C8 H8 111.0
C15 C8 H8 111.0
C10 C9 C14 118.97(13)
C10 C9 C8 122.11(12)
C14 C9 C8 118.92(12)
C11 C10 C9 120.09(13)
C11 C10 H10 120.0
C9 C10 H10 120.0
C12 C11 C10 120.58(14)
C12 C11 H11 119.7
C10 C11 H11 119.7
C11 C12 C13 119.93(13)
C11 C12 H12 120.0
C13 C12 H12 120.0
C12 C13 C14 119.89(13)
C12 C13 H13 120.1
C14 C13 H13 120.1
C13 C14 C9 120.52(14)
C13 C14 H14 119.7
C9 C14 H14 119.7
N2 C15 C16 118.14(12)
N2 C15 C8 119.89(12)
C16 C15 C8 85.91(10)
N2 C15 H15 110.3
C16 C15 H15 110.3
C8 C15 H15 110.3
O2 C16 N1 133.03(14)
O2 C16 C15 135.20(13)
N1 C16 C15 91.77(11)
C18 C17 N2 107.08(15)
C18 C17 C21 130.50(16)
N2 C17 C21 122.39(14)
C17 C18 C19 108.28(15)
C17 C18 H18 125.9
C19 C18 H18 125.9
C20 C19 C18 108.19(15)
C20 C19 H19 125.9
C18 C19 H19 125.9
C19 C20 N2 106.86(15)
C19 C20 C22 129.06(16)
N2 C20 C22 124.06(14)
C17 C21 H21A 109.5
C17 C21 H21B 109.5
H21A C21 H21B 109.5
C17 C21 H21C 109.5
H21A C21 H21C 109.5
H21B C21 H21C 109.5
C20 C22 H22A 109.5
C20 C22 H22B 109.5
H22A C22 H22B 109.5
C20 C22 H22C 109.5
H22A C22 H22C 109.5
H22B C22 H22C 109.5
C16 N1 C5 131.58(12)
C16 N1 C8 95.91(11)
C5 N1 C8 131.74(11)
C17 N2 C20 109.59(13)
C17 N2 C15 123.80(13)
C20 N2 C15 126.52(13)
C2 O1 C1 117.33(12)

loop_
_geom_bond_atom_site_label_1
_geom_bond_atom_site_label_2
_geom_bond_distance
C1 O1 1.416(2)
C1 H1A 0.9800
C1 H1B 0.9800
C1 H1C 0.9800
C2 O1 1.3783(18)
C2 C3 1.383(2)
C2 C7 1.391(2)
C3 C4 1.396(2)
C3 H3 0.9500
C4 C5 1.382(2)
C4 H4 0.9500
C5 C6 1.396(2)
C5 N1 1.4134(18)
C6 C7 1.377(2)
C6 H6 0.9500
C7 H7 0.9500
C8 N1 1.4824(17)
C8 C9 1.5051(19)
C8 C15 1.5768(19)
C8 H8 1.0000
C9 C10 1.392(2)
C9 C14 1.398(2)
C10 C11 1.387(2)
C10 H10 0.9500
C11 C12 1.381(2)
C11 H11 0.9500
C12 C13 1.384(2)
C12 H12 0.9500
C13 C14 1.388(2)
C13 H13 0.9500
C14 H14 0.9500
C15 N2 1.4411(18)
C15 C16 1.534(2)
C15 H15 1.0000
C16 O2 1.2068(17)
C16 N1 1.3710(18)
C17 C18 1.364(2)
C17 N2 1.387(2)
C17 C21 1.480(2)
C18 C19 1.415(3)
C18 H18 0.9500
C19 C20 1.368(2)
C19 H19 0.9500
C20 N2 1.390(2)
C20 C22 1.483(3)
C21 H21A 0.9800
C21 H21B 0.9800
C21 H21C 0.9800
C22 H22A 0.9800
C22 H22B 0.9800
C22 H22C 0.9800

loop_
_geom_torsion_atom_site_label_1
_geom_torsion_atom_site_label_2
_geom_torsion_atom_site_label_3
_geom_torsion_atom_site_label_4
_geom_torsion
O1 C2 C3 C4 178.71(13)
C7 C2 C3 C4 -1.1(2)
C2 C3 C4 C5 0.0(2)
C3 C4 C5 C6 1.0(2)
C3 C4 C5 N1 -179.74(12)
C4 C5 C6 C7 -1.0(2)
N1 C5 C6 C7 179.79(13)
C5 C6 C7 C2 -0.1(2)
O1 C2 C7 C6 -178.67(14)
C3 C2 C7 C6 1.1(2)
N1 C8 C9 C10 21.2(2)
C15 C8 C9 C10 -79.78(17)
N1 C8 C9 C14 -158.89(12)
C15 C8 C9 C14 100.13(15)
C14 C9 C10 C11 0.7(2)
C8 C9 C10 C11 -179.39(13)
C9 C10 C11 C12 0.3(2)
C10 C11 C12 C13 -0.7(2)
C11 C12 C13 C14 0.2(2)
C12 C13 C14 C9 0.9(2)
C10 C9 C14 C13 -1.3(2)
C8 C9 C14 C13 178.79(13)
N1 C8 C15 N2 124.29(13)
C9 C8 C15 N2 -116.58(15)
N1 C8 C15 C16 4.00(10)
C9 C8 C15 C16 123.13(13)
N2 C15 C16 O2 53.6(2)
C8 C15 C16 O2 175.48(17)
N2 C15 C16 N1 -126.21(13)
C8 C15 C16 N1 -4.32(11)
N2 C17 C18 C19 -0.60(17)
C21 C17 C18 C19 177.72(16)
C17 C18 C19 C20 0.33(18)
C18 C19 C20 N2 0.08(17)
C18 C19 C20 C22 -178.50(15)
O2 C16 N1 C5 -4.6(3)
C15 C16 N1 C5 175.19(14)
O2 C16 N1 C8 -175.20(16)
C15 C16 N1 C8 4.61(11)
C4 C5 N1 C16 -179.49(14)
C6 C5 N1 C16 -0.3(2)
C4 C5 N1 C8 -12.1(2)
C6 C5 N1 C8 167.13(14)
C9 C8 N1 C16 -124.36(13)
C15 C8 N1 C16 -4.49(11)
C9 C8 N1 C5 65.09(19)
C15 C8 N1 C5 -175.05(14)
C18 C17 N2 C20 0.66(17)
C21 C17 N2 C20 -177.83(14)
C18 C17 N2 C15 -176.13(13)
C21 C17 N2 C15 5.4(2)
C19 C20 N2 C17 -0.45(16)
C22 C20 N2 C17 178.21(14)
C19 C20 N2 C15 176.22(13)
C22 C20 N2 C15 -5.1(2)
C16 C15 N2 C17 -140.03(14)
C8 C15 N2 C17 117.60(15)
C16 C15 N2 C20 43.74(19)
C8 C15 N2 C20 -58.63(19)
C3 C2 O1 C1 11.2(2)
C7 C2 O1 C1 -168.97(14)
